data_2104101
loop_
_publ_author_name
'Cox, Philip J.'
'Kechagias, Dimitrios'
'Kelly, Orla'

_publ_section_title
;
 Conformations of substituted benzophenones
;
_journal_coeditor_code WS5060
_journal_issue 2
_journal_name_full 'Acta Crystallographica Section B'
_journal_page_first 206
_journal_page_last 216
_journal_paper_doi 10.1107/S0108768108000232
_journal_volume 64
_journal_year 2008
_chemical_formula_moiety 'C13 H9 Cl2 N1 O1'
_chemical_formula_sum 'C13 H9 Cl2 N O'
_chemical_formula_weight 266.11
_chemical_name_common
;
2-Amino-2',5-dichlorobenzophenone
;
_space_group_IT_number 14
_symmetry_cell_setting monoclinic
_symmetry_space_group_name_Hall '-P 2ybc'
_symmetry_space_group_name_H-M 'P 1 21/c 1'
_audit_creation_method 'WinGX routine CIF_UPDATE'
_cell_angle_alpha 90
_cell_angle_beta 96.416(2)
_cell_angle_gamma 90
_cell_formula_units_Z 4
_cell_length_a 7.8897(3)
_cell_length_b 9.5581(4)
_cell_length_c 16.1101(5)
_cell_measurement_reflns_used 8581
_cell_measurement_temperature 120(2)
_cell_measurement_theta_max 27.48
_cell_measurement_theta_min 2.91
_cell_volume 1207.26(8)
_computing_cell_refinement 'DENZO and COLLECT'
_computing_data_collection
;
        DENZO (Otwinowski and Minor, 1997), COLLECT (Hooft, 1998)
;
_computing_data_reduction 'DENZO and COLLECT'
_computing_molecular_graphics
;
        PLATON (Spek,2002)
;
_computing_publication_material 'WinGX publication routines (Farrugia, 1999)'
_computing_structure_refinement 'SHELXL-97 (Sheldrick, 1997)'
_computing_structure_solution 'SIR97 (Altomare et al.,1999)'
_diffrn_measured_fraction_theta_full 0.995
_diffrn_measured_fraction_theta_max 0.995
_diffrn_measurement_device_type
;
        Bruker-Nonius 95mm CCD camers on \k-goniostat
;
_diffrn_measurement_method
;
        \f and \w scans to fill Ewald sphere
;
_diffrn_radiation_type MoK\a
_diffrn_radiation_wavelength 0.71073
_diffrn_reflns_av_R_equivalents 0.0754
_diffrn_reflns_limit_h_max 10
_diffrn_reflns_limit_h_min -10
_diffrn_reflns_limit_k_max 12
_diffrn_reflns_limit_k_min -12
_diffrn_reflns_limit_l_max 20
_diffrn_reflns_limit_l_min -20
_diffrn_reflns_number 16326
_diffrn_reflns_theta_full 27.51
_diffrn_reflns_theta_max 27.51
_diffrn_reflns_theta_min 3.32
_diffrn_standards_decay_% 0
_diffrn_standards_number 0
_exptl_absorpt_coefficient_mu 0.518
_exptl_absorpt_correction_T_max 0.9696
_exptl_absorpt_correction_T_min 0.8486
_exptl_absorpt_correction_type multi-scan
_exptl_absorpt_process_details
;
using multiple and symmetry-related data measurements via the program
SORTAV (Blessing, 1995, 1997)
;
_exptl_crystal_colour yellow
_exptl_crystal_density_diffrn 1.464
_exptl_crystal_density_method 'not measured'
_exptl_crystal_description shard
_exptl_crystal_F_000 544
_exptl_crystal_size_max 0.24
_exptl_crystal_size_mid 0.16
_exptl_crystal_size_min 0.06
_refine_diff_density_max 0.38
_refine_diff_density_min -0.457
_refine_ls_extinction_method none
_refine_ls_goodness_of_fit_ref 1.034
_refine_ls_hydrogen_treatment mixed
_refine_ls_matrix_type full
_refine_ls_number_parameters 161
_refine_ls_number_reflns 2765
_refine_ls_number_restraints 0
_refine_ls_restrained_S_all 1.034
_refine_ls_R_factor_gt 0.0403
_refine_ls_shift/su_max 0
_refine_ls_structure_factor_coef Fsqd
_refine_ls_weighting_details 'calc w=1/[\s^2^(Fo^2^)+(0.0547P)^2^+0.2206P] where P=(Fo^2^+2Fc^2^)/3'
_refine_ls_weighting_scheme calc
_refine_ls_wR_factor_ref 0.1027
_reflns_number_gt 2133
_reflns_number_total 2765
_reflns_threshold_expression >2sigma(I)
_cod_data_source_file ws5060.cif
_cod_data_source_block dimit2
_cod_original_sg_symbol_H-M 'P 21/c'
_cod_database_code 2104101
_cod_database_fobs_code 2104101

loop_
_symmetry_equiv_pos_as_xyz
'x, y, z'
'-x, y+1/2, -z+1/2'
'-x, -y, -z'
'x, -y-1/2, z-1/2'

loop_
_atom_site_type_symbol
_atom_site_label
_atom_site_fract_x
_atom_site_fract_y
_atom_site_fract_z
_atom_site_U_iso_or_equiv
_atom_site_adp_type
_atom_site_calc_flag
_atom_site_refinement_flags
_atom_site_occupancy
Cl Cl1 0.10399(6) 0.05770(5) -0.13621(3) 0.02752(15) Uani d . 1
Cl Cl2 0.39712(7) 0.46355(5) 0.08406(3) 0.03637(16) Uani d . 1
O O1 0.35091(17) 0.19480(14) 0.24038(8) 0.0284(3) Uani d . 1
N N1 0.4739(2) -0.05029(19) 0.19551(11) 0.0295(4) Uani d . 1
H H1A 0.534(3) -0.125(3) 0.2006(14) 0.035 Uiso d . 1
H H1B 0.475(3) 0.013(3) 0.2325(15) 0.035 Uiso d . 1
C C1 0.2857(2) 0.09936(18) 0.10484(11) 0.0203(4) Uani d . 1
C C2 0.3840(2) -0.02415(19) 0.12098(11) 0.0224(4) Uani d . 1
C C3 0.3836(2) -0.12392(19) 0.05608(12) 0.0258(4) Uani d . 1
H H3 0.4436 -0.2094 0.0664 0.031 Uiso calc R 1
C C4 0.2983(2) -0.09969(19) -0.02131(12) 0.0253(4) Uani d . 1
H H4 0.3015 -0.1672 -0.0644 0.03 Uiso calc R 1
C C5 0.2066(2) 0.02441(19) -0.03684(11) 0.0234(4) Uani d . 1
C C6 0.1991(2) 0.12077(18) 0.02498(11) 0.0207(4) Uani d . 1
H H6 0.1341 0.2037 0.0138 0.025 Uiso calc R 1
C C7 0.2727(2) 0.20316(18) 0.16985(11) 0.0214(4) Uani d . 1
C C8 0.1505(2) 0.32416(18) 0.15294(10) 0.0226(4) Uani d . 1
C C9 0.1950(3) 0.44843(19) 0.11733(12) 0.0265(4) Uani d . 1
C C10 0.0842(3) 0.5611(2) 0.10734(13) 0.0326(5) Uani d . 1
H H10 0.1178 0.6457 0.0828 0.039 Uiso calc R 1
C C11 -0.0755(3) 0.5486(2) 0.13359(12) 0.0312(5) Uani d . 1
H H11 -0.1524 0.6253 0.1275 0.037 Uiso calc R 1
C C12 -0.1244(3) 0.4251(2) 0.16884(13) 0.0302(4) Uani d . 1
H H12 -0.2354 0.4171 0.1859 0.036 Uiso calc R 1
C C13 -0.0136(3) 0.3135(2) 0.17935(12) 0.0272(4) Uani d . 1
H H13 -0.0476 0.2295 0.2043 0.033 Uiso calc R 1

loop_
_atom_site_aniso_label
_atom_site_aniso_U_11
_atom_site_aniso_U_22
_atom_site_aniso_U_33
_atom_site_aniso_U_12
_atom_site_aniso_U_13
_atom_site_aniso_U_23
Cl1 0.0319(3) 0.0278(3) 0.0222(2) -0.00214(18) 0.00011(19) -0.00133(17)
Cl2 0.0316(3) 0.0343(3) 0.0449(3) -0.0007(2) 0.0120(2) 0.0089(2)
O1 0.0329(8) 0.0260(7) 0.0247(7) 0.0007(6) -0.0034(6) -0.0010(5)
N1 0.0311(10) 0.0287(9) 0.0276(9) 0.0097(7) -0.0006(8) 0.0018(7)
C1 0.0179(9) 0.0193(9) 0.0239(8) -0.0004(7) 0.0027(7) 0.0010(7)
C2 0.0191(9) 0.0232(9) 0.0258(9) 0.0005(7) 0.0067(7) 0.0032(7)
C3 0.0264(10) 0.0182(9) 0.0335(10) 0.0023(7) 0.0071(8) 0.0004(7)
C4 0.0280(10) 0.0203(9) 0.0285(9) -0.0013(8) 0.0070(8) -0.0041(7)
C5 0.0225(9) 0.0256(9) 0.0222(9) -0.0030(7) 0.0026(7) 0.0005(7)
C6 0.0181(9) 0.0186(8) 0.0258(9) 0.0002(7) 0.0046(7) 0.0007(7)
C7 0.0194(9) 0.0206(9) 0.0245(9) -0.0021(7) 0.0031(7) 0.0007(7)
C8 0.0253(10) 0.0218(9) 0.0199(8) 0.0009(7) -0.0004(8) -0.0031(7)
C9 0.0254(10) 0.0276(10) 0.0270(9) -0.0009(8) 0.0046(8) -0.0011(7)
C10 0.0386(12) 0.0248(10) 0.0335(10) 0.0048(9) 0.0010(9) 0.0030(8)
C11 0.0335(11) 0.0257(10) 0.0335(11) 0.0078(8) -0.0006(9) -0.0050(8)
C12 0.0256(10) 0.0328(11) 0.0326(10) 0.0021(8) 0.0052(9) -0.0079(8)
C13 0.0307(11) 0.0229(9) 0.0269(9) -0.0009(8) -0.0016(8) -0.0032(7)

loop_
_atom_type_symbol
_atom_type_description
_atom_type_scat_dispersion_real
_atom_type_scat_dispersion_imag
_atom_type_scat_source
C C 0.0033 0.0016 'International Tables Vol C Tables 4.2.6.8 and 6.1.1.4'
H H 0 0 'International Tables Vol C Tables 4.2.6.8 and 6.1.1.4'
N N 0.0061 0.0033 'International Tables Vol C Tables 4.2.6.8 and 6.1.1.4'
O O 0.0106 0.006 'International Tables Vol C Tables 4.2.6.8 and 6.1.1.4'
Cl Cl 0.1484 0.1585 'International Tables Vol C Tables 4.2.6.8 and 6.1.1.4'

loop_
_geom_angle_atom_site_label_1
_geom_angle_atom_site_label_2
_geom_angle_atom_site_label_3
_geom_angle
C2 N1 H1A 118.1(16)
C2 N1 H1B 117.3(16)
H1A N1 H1B 124(2)
C6 C1 C2 119.29(16)
C6 C1 C7 119.64(15)
C2 C1 C7 121.07(16)
N1 C2 C3 119.41(17)
N1 C2 C1 122.63(17)
C3 C2 C1 117.95(16)
C4 C3 C2 121.30(17)
C4 C3 H3 119.3
C2 C3 H3 119.3
C3 C4 C5 119.91(17)
C3 C4 H4 120
C5 C4 H4 120
C6 C5 C4 120.46(17)
C6 C5 Cl1 119.66(14)
C4 C5 Cl1 119.88(14)
C5 C6 C1 121.00(16)
C5 C6 H6 119.5
C1 C6 H6 119.5
O1 C7 C1 123.42(16)
O1 C7 C8 117.33(16)
C1 C7 C8 119.16(15)
C9 C8 C13 118.13(17)
C9 C8 C7 123.14(17)
C13 C8 C7 118.62(16)
C8 C9 C10 122.04(19)
C8 C9 Cl2 118.84(15)
C10 C9 Cl2 119.12(15)
C11 C10 C9 118.91(18)
C11 C10 H10 120.5
C9 C10 H10 120.5
C10 C11 C12 120.43(18)
C10 C11 H11 119.8
C12 C11 H11 119.8
C13 C12 C11 120.59(19)
C13 C12 H12 119.7
C11 C12 H12 119.7
C12 C13 C8 119.88(18)
C12 C13 H13 120.1
C8 C13 H13 120.1

loop_
_geom_bond_atom_site_label_1
_geom_bond_atom_site_label_2
_geom_bond_distance
Cl1 C5 1.7407(18)
Cl2 C9 1.744(2)
O1 C7 1.233(2)
N1 C2 1.348(2)
N1 H1A 0.86(3)
N1 H1B 0.85(3)
C1 C6 1.403(2)
C1 C2 1.420(3)
C1 C7 1.455(2)
C2 C3 1.415(3)
C3 C4 1.369(3)
C3 H3 0.95
C4 C5 1.397(3)
C4 H4 0.95
C5 C6 1.363(3)
C6 H6 0.95
C7 C8 1.511(3)
C8 C9 1.381(3)
C8 C13 1.411(3)
C9 C10 1.385(3)
C10 C11 1.378(3)
C10 H10 0.95
C11 C12 1.384(3)
C11 H11 0.95
C12 C13 1.377(3)
C12 H12 0.95
C13 H13 0.95

loop_
_geom_hbond_atom_site_label_D
_geom_hbond_atom_site_label_H
_geom_hbond_atom_site_label_A
_geom_hbond_site_symmetry_A
_geom_hbond_distance_DH
_geom_hbond_distance_HA
_geom_hbond_distance_DA
_geom_hbond_angle_DHA
N1 H1A O1 2_645 0.86(3) 2.12(3) 2.932(2) 158(2)
N1 H1B O1 . 0.85(3) 2.01(3) 2.666(2) 134(2)

loop_
_geom_torsion_atom_site_label_1
_geom_torsion_atom_site_label_2
_geom_torsion_atom_site_label_3
_geom_torsion_atom_site_label_4
_geom_torsion
C6 C1 C2 N1 178.38(17)
C7 C1 C2 N1 -2.0(3)
C6 C1 C2 C3 -2.9(3)
C7 C1 C2 C3 176.71(16)
N1 C2 C3 C4 -177.97(18)
C1 C2 C3 C4 3.2(3)
C2 C3 C4 C5 -1.3(3)
C3 C4 C5 C6 -1.1(3)
C3 C4 C5 Cl1 177.91(14)
C4 C5 C6 C1 1.4(3)
Cl1 C5 C6 C1 -177.58(13)
C2 C1 C6 C5 0.6(3)
C7 C1 C6 C5 -178.96(17)
C6 C1 C7 O1 -176.73(17)
C2 C1 C7 O1 3.7(3)
C6 C1 C7 C8 6.7(2)
C2 C1 C7 C8 -172.82(16)
O1 C7 C8 C9 94.9(2)
C1 C7 C8 C9 -88.4(2)
O1 C7 C8 C13 -81.1(2)
C1 C7 C8 C13 95.7(2)
C13 C8 C9 C10 0.2(3)
C7 C8 C9 C10 -175.78(18)
C13 C8 C9 Cl2 -179.84(14)
C7 C8 C9 Cl2 4.2(2)
C8 C9 C10 C11 -0.2(3)
Cl2 C9 C10 C11 179.88(15)
C9 C10 C11 C12 -0.4(3)
C10 C11 C12 C13 0.9(3)
C11 C12 C13 C8 -0.9(3)
C9 C8 C13 C12 0.3(3)
C7 C8 C13 C12 176.49(17)

loop_
_cod_related_entry_id
_cod_related_entry_database
_cod_related_entry_code
1 ChemSpider 17070
